data_4022095
loop_
_publ_author_name
'Christopher J. Gabriel'
'Matthew P. DeMatteo'
'Noel M. Paul'
'Tomohisa Takaya'
'Terry L. Gustafson'
'Christopher M. Hadad'
'Jon R. Parquette'

_publ_section_title
;
 A New Class of Intramolecularly Hydrogen-Bonded Dendrons
 Based on a 2-Methoxyisophthalamide Repeat Unit
;
_journal_name_full 'Journal of Organic Chemistry'
_journal_page_first 9035
_journal_page_last 9044
_journal_paper_doi 10.1021/jo061351k
_journal_volume 71
_journal_year 2006
_chemical_absolute_configuration syn
_chemical_compound_source 'synthesis as described'
_chemical_formula_moiety 'C31 H35 N3 O9'
_chemical_formula_sum 'C31 H35 N3 O9'
_chemical_formula_weight 593.62
_chemical_name_systematic
;
 ?
;
_space_group_IT_number 1
_space_group_name_Hall 'P 1'
_space_group_name_H-M_alt 'P 1'
_symmetry_cell_setting triclinic
_symmetry_Int_Tables_number 1
_symmetry_space_group_name_Hall 'P 1'
_symmetry_space_group_name_H-M 'P 1'
_atom_sites_solution_hydrogens geom
_atom_sites_solution_primary direct
_atom_sites_solution_secondary difmap
_audit_conform_dict_location ftp://ftp.iucr.org/pub/cif_core.dic
_audit_conform_dict_name cif_core.dic
_audit_conform_dict_version 2.2
_audit_creation_date 2004-09-27T11:08:48-00:00
_audit_creation_method 'WinGX routine CIF_UPDATE'
_cell_angle_alpha 104.059(6)
_cell_angle_beta 112.550(6)
_cell_angle_gamma 92.755(6)
_cell_formula_units_Z 2
_cell_length_a 10.870(2)
_cell_length_b 11.836(2)
_cell_length_c 13.685(2)
_cell_measurement_reflns_used 5440
_cell_measurement_temperature 150(2)
_cell_measurement_theta_max 25.028
_cell_measurement_theta_min 2.037
_cell_measurement_wavelength 0.71073
_cell_volume 1557.6(5)
_computing_cell_refinement 'HKL Scalepack (Otwinowski & Minor 1997)'
_computing_data_collection 'Collect (Nonius BV, 1997-2000)'
_computing_data_reduction 'HKL Denzo and Scalepack (Otwinowski & Minor 1997)'
_computing_molecular_graphics 'Ortep-3 for Windows (Farrugia, 1997)'
_computing_publication_material 'WinGX publication routines (Farrugia, 1999)'
_computing_structure_refinement 'SHELXL-97 (Sheldrick, 1997)'
_computing_structure_solution 'SHELXS-97 (Sheldrick, 1997)'
_diffrn_ambient_temperature 150(2)
_diffrn_detector 'CCD plate'
_diffrn_measured_fraction_theta_full 0.998
_diffrn_measured_fraction_theta_max 0.998
_diffrn_measurement_device '95mm CCD camera on \k-goniostat'
_diffrn_measurement_device_type KappaCCD
_diffrn_measurement_method 'phi and omega scans'
_diffrn_orient_matrix_type 'by Nonius Collect from scalepack cell'
_diffrn_orient_matrix_UB_11 0.244616E-1
_diffrn_orient_matrix_UB_12 -0.688518E-1
_diffrn_orient_matrix_UB_13 -0.438127E-1
_diffrn_orient_matrix_UB_21 0.768132E-1
_diffrn_orient_matrix_UB_22 0.527701E-1
_diffrn_orient_matrix_UB_23 0.30099E-2
_diffrn_orient_matrix_UB_31 0.606293E-1
_diffrn_orient_matrix_UB_32 -0.159444E-1
_diffrn_orient_matrix_UB_33 0.698455E-1
_diffrn_radiation_monochromator graphite
_diffrn_radiation_probe x-ray
_diffrn_radiation_type MoK\a
_diffrn_radiation_wavelength 0.71073
_diffrn_reflns_av_R_equivalents 0.036
_diffrn_reflns_limit_h_max 12
_diffrn_reflns_limit_h_min -12
_diffrn_reflns_limit_k_max 14
_diffrn_reflns_limit_k_min -14
_diffrn_reflns_limit_l_max 16
_diffrn_reflns_limit_l_min -16
_diffrn_reflns_number 29451
_diffrn_reflns_theta_full 25.02
_diffrn_reflns_theta_max 25.02
_diffrn_reflns_theta_min 2.05
_diffrn_source 'Enraf Nonius FR590'
_exptl_absorpt_coefficient_mu 0.094
_exptl_absorpt_correction_type none
_exptl_crystal_colour colorless
_exptl_crystal_density_diffrn 1.266
_exptl_crystal_density_method 'not measured'
_exptl_crystal_description plate
_exptl_crystal_F_000 628
_exptl_crystal_size_max 0.46
_exptl_crystal_size_mid 0.19
_exptl_crystal_size_min 0.04
_refine_diff_density_max 0.475
_refine_diff_density_min -0.314
_refine_diff_density_rms 0.054
_refine_ls_extinction_method none
_refine_ls_goodness_of_fit_ref 1.052
_refine_ls_hydrogen_treatment mixed
_refine_ls_matrix_type full
_refine_ls_number_parameters 801
_refine_ls_number_reflns 5491
_refine_ls_number_restraints 3
_refine_ls_restrained_S_all 1.051
_refine_ls_R_factor_all 0.0739
_refine_ls_R_factor_gt 0.0544
_refine_ls_shift/su_max 0.039
_refine_ls_shift/su_mean 0.006
_refine_ls_structure_factor_coef Fsqd
_refine_ls_weighting_details 'w=1/[\s^2^(Fo^2^)+(0.1055P)^2^+0.1850P] where P=(Fo^2^+2Fc^2^)/3'
_refine_ls_weighting_scheme calc
_refine_ls_wR_factor_gt 0.1426
_refine_ls_wR_factor_ref 0.1549
_reflns_number_gt 4308
_reflns_number_total 5491
_reflns_threshold_expression >2sigma(I)
_cod_data_source_file jo061351ksi20060705_035807.cif
_cod_database_code 4022095

loop_
_symmetry_equiv_pos_as_xyz
'x, y, z'

loop_
_atom_site_label
_atom_site_type_symbol
_atom_site_fract_x
_atom_site_fract_y
_atom_site_fract_z
_atom_site_U_iso_or_equiv
_atom_site_adp_type
_atom_site_occupancy
_atom_site_symmetry_multiplicity
_atom_site_calc_flag
_atom_site_refinement_flags
C1A C 0.3731(5) 0.2977(5) 0.9359(4) 0.0373(12) Uani 1 1 d .
C2A C 0.3399(5) 0.3995(5) 0.9050(4) 0.0349(11) Uani 1 1 d .
H2A H 0.2968 0.4511 0.9416 0.042 Uiso 1 1 calc R
C3A C 0.3678(5) 0.4283(4) 0.8217(4) 0.0332(11) Uani 1 1 d .
C4A C 0.4308(4) 0.3504(4) 0.7664(4) 0.0289(11) Uani 1 1 d .
C5A C 0.4616(5) 0.2478(4) 0.7965(4) 0.0325(11) Uani 1 1 d .
C6A C 0.4344(5) 0.2223(4) 0.8807(4) 0.0344(11) Uani 1 1 d .
H6A H 0.458 0.1524 0.9007 0.041 Uiso 1 1 calc R
C7A C 0.5967(5) 0.4120(5) 0.7102(4) 0.0434(13) Uani 1 1 d .
H7A1 H 0.6385 0.4657 0.7852 0.065 Uiso 1 1 calc R
H7A2 H 0.605 0.4526 0.6581 0.065 Uiso 1 1 calc R
H7A3 H 0.6421 0.3426 0.7064 0.065 Uiso 1 1 calc R
C8A C 0.3250(5) 0.5428(4) 0.7993(4) 0.0326(11) Uani 1 1 d .
C9A C 0.3234(5) 0.6853(4) 0.6943(4) 0.0354(12) Uani 1 1 d .
C10A C 0.3114(5) 0.7824(4) 0.7684(4) 0.0431(13) Uani 1 1 d .
H10A H 0.3219 0.7773 0.8393 0.052 Uiso 1 1 calc R
C11A C 0.2845(6) 0.8865(5) 0.7418(5) 0.0469(13) Uani 1 1 d .
H11A H 0.2749 0.9517 0.7932 0.056 Uiso 1 1 calc R
C12A C 0.2715(6) 0.8947(4) 0.6378(5) 0.0489(14) Uani 1 1 d .
H12A H 0.2524 0.9658 0.6186 0.059 Uiso 1 1 calc R
C13A C 0.2862(5) 0.8011(5) 0.5639(5) 0.0463(13) Uani 1 1 d .
H13A H 0.2772 0.8073 0.4936 0.056 Uiso 1 1 calc R
C14A C 0.3144(5) 0.6964(4) 0.5918(4) 0.0400(13) Uani 1 1 d .
C15A C 0.3364(6) 0.6006(5) 0.5103(5) 0.0470(14) Uani 1 1 d .
C16A C 0.2968(6) 0.5192(5) 0.3207(4) 0.0481(13) Uani 1 1 d .
H16A H 0.2812 0.4396 0.3306 0.058 Uiso 1 1 calc R
C17A C 0.4361(6) 0.5423(5) 0.3243(5) 0.0567(13) Uani 1 1 d .
H17A H 0.4527 0.6221 0.3187 0.085 Uiso 1 1 calc R
H17B H 0.4433 0.4847 0.2626 0.085 Uiso 1 1 calc R
H17C H 0.503 0.5352 0.3941 0.085 Uiso 1 1 calc R
C18A C 0.1854(7) 0.5290(6) 0.2157(5) 0.0632(16) Uani 1 1 d .
H18A H 0.0968 0.5183 0.2198 0.076 Uiso 1 1 calc R
H18B H 0.2003 0.6077 0.2055 0.076 Uiso 1 1 calc R
C19A C 0.0793(8) 0.4355(9) 0.0247(6) 0.101(3) Uani 1 1 d .
H19A H -0.0064 0.4247 0.0321 0.152 Uiso 1 1 calc R
H19B H 0.0801 0.3697 -0.0344 0.152 Uiso 1 1 calc R
H19C H 0.0894 0.5097 0.0068 0.152 Uiso 1 1 calc R
C20A C 0.5283(5) 0.1578(4) 0.7428(4) 0.0332(11) Uani 1 1 d .
C21A C 0.5172(5) 0.0460(4) 0.5612(4) 0.0306(11) Uani 1 1 d .
C22A C 0.6479(5) 0.0194(4) 0.5958(4) 0.0357(12) Uani 1 1 d .
H22A H 0.7126 0.0578 0.6685 0.043 Uiso 1 1 calc R
C23A C 0.6830(5) -0.0614(4) 0.5259(4) 0.0409(13) Uani 1 1 d .
H23A H 0.773 -0.0773 0.55 0.049 Uiso 1 1 calc R
C24A C 0.5899(5) -0.1217(4) 0.4194(4) 0.0399(12) Uani 1 1 d .
H24A H 0.6156 -0.1798 0.3726 0.048 Uiso 1 1 calc R
C25A C 0.4614(5) -0.0962(4) 0.3833(4) 0.0370(12) Uani 1 1 d .
H25A H 0.3986 -0.1352 0.3101 0.044 Uiso 1 1 calc R
C26A C 0.4208(5) -0.0127(4) 0.4532(4) 0.0317(11) Uani 1 1 d .
C27A C 0.2801(5) 0.0117(4) 0.4133(4) 0.0330(11) Uani 1 1 d .
C28A C 0.0569(5) -0.0530(6) 0.2706(5) 0.0549(15) Uani 1 1 d .
H28A H 0.0417 0.0235 0.3117 0.066 Uiso 1 1 calc R
C29A C -0.0139(6) -0.1546(6) 0.2888(5) 0.0635(16) Uani 1 1 d .
H29A H -0.0014 -0.2295 0.2468 0.095 Uiso 1 1 calc R
H29B H -0.1104 -0.1499 0.264 0.095 Uiso 1 1 calc R
H29C H 0.0244 -0.1498 0.3675 0.095 Uiso 1 1 calc R
C30A C 0.0150(7) -0.0565(6) 0.1513(5) 0.0689(17) Uani 1 1 d .
H30A H 0.0485 -0.1224 0.1139 0.083 Uiso 1 1 calc R
H30B H -0.0846 -0.069 0.1134 0.083 Uiso 1 1 calc R
C31A C 0.0410(9) 0.0568(10) 0.0399(7) 0.120(3) Uani 1 1 d .
H31A H 0.0877 0.0012 0.0068 0.181 Uiso 1 1 calc R
H31B H 0.0718 0.137 0.0422 0.181 Uiso 1 1 calc R
H31C H -0.0565 0.0363 -0.0044 0.181 Uiso 1 1 calc R
N1A N 0.3442(6) 0.2690(5) 1.0173(4) 0.0549(14) Uani 1 1 d .
H1NA H 0.396(4) 0.215(4) 1.052(4) 0.025(11) Uiso 1 1 d .
H2NA H 0.312(4) 0.308(4) 1.049(4) 0.018(11) Uiso 1 1 d .
N2A N 0.3520(4) 0.5792(3) 0.7227(3) 0.0367(10) Uani 1 1 d .
H2A1 H 0.3911 0.5326 0.6869 0.044 Uiso 1 1 calc R
N3A N 0.4797(4) 0.1313(3) 0.6315(3) 0.0312(9) Uani 1 1 d .
H3A H 0.4181 0.1717 0.5998 0.037 Uiso 1 1 calc R
O1A O 0.4566(3) 0.3757(3) 0.6824(2) 0.0330(8) Uani 1 1 d .
O2A O 0.2671(4) 0.5976(3) 0.8516(3) 0.0512(10) Uani 1 1 d .
O3A O 0.3966(5) 0.5212(4) 0.5335(3) 0.0601(11) Uani 1 1 d .
O4A O 0.2794(4) 0.6099(3) 0.4069(3) 0.0485(9) Uani 1 1 d .
O5A O 0.1879(4) 0.4389(4) 0.1259(3) 0.0738(13) Uani 1 1 d .
O6A O 0.6162(4) 0.1108(3) 0.7984(3) 0.0476(9) Uani 1 1 d .
O7A O 0.2379(3) 0.0856(3) 0.4644(3) 0.0455(9) Uani 1 1 d .
O8A O 0.2013(4) -0.0605(4) 0.3152(3) 0.0560(11) Uani 1 1 d .
O9A O 0.0693(5) 0.0512(5) 0.1466(4) 0.0876(15) Uani 1 1 d .
C1B C 0.6735(5) 0.8405(4) -0.1170(4) 0.0345(11) Uani 1 1 d .
C2B C 0.7081(5) 0.7403(4) -0.0838(4) 0.0354(11) Uani 1 1 d .
H2B H 0.748 0.6867 -0.122 0.043 Uiso 1 1 calc R
C3B C 0.6866(4) 0.7149(4) 0.0039(4) 0.0295(11) Uani 1 1 d .
C4B C 0.6277(5) 0.7923(4) 0.0586(4) 0.0348(12) Uani 1 1 d .
C5B C 0.5935(4) 0.8966(4) 0.0292(3) 0.0315(11) Uani 1 1 d .
C6B C 0.6170(5) 0.9185(5) -0.0582(4) 0.0355(11) Uani 1 1 d .
H6B H 0.5938 0.9884 -0.0784 0.043 Uiso 1 1 calc R
C7B C 0.4665(6) 0.7269(5) 0.1168(4) 0.0449(13) Uani 1 1 d .
H7B1 H 0.4114 0.7882 0.0988 0.067 Uiso 1 1 calc R
H7B2 H 0.4576 0.7052 0.1787 0.067 Uiso 1 1 calc R
H7B3 H 0.4359 0.6574 0.0524 0.067 Uiso 1 1 calc R
C8B C 0.7317(5) 0.6018(4) 0.0264(4) 0.0349(12) Uani 1 1 d .
C9B C 0.7396(5) 0.4637(4) 0.1368(4) 0.0370(12) Uani 1 1 d .
C10B C 0.7416(5) 0.3628(4) 0.0596(4) 0.0421(13) Uani 1 1 d .
H10B H 0.7261 0.3654 -0.013 0.05 Uiso 1 1 calc R
C11B C 0.7662(6) 0.2590(5) 0.0882(5) 0.0558(16) Uani 1 1 d .
H11B H 0.7663 0.1914 0.034 0.067 Uiso 1 1 calc R
C12B C 0.7901(7) 0.2505(5) 0.1905(5) 0.0624(18) Uani 1 1 d .
H12B H 0.8054 0.178 0.2079 0.075 Uiso 1 1 calc R
C13B C 0.7915(6) 0.3491(5) 0.2684(5) 0.0524(15) Uani 1 1 d .
H13B H 0.8112 0.3444 0.3411 0.063 Uiso 1 1 calc R
C14B C 0.7651(5) 0.4567(4) 0.2449(4) 0.0355(12) Uani 1 1 d .
C15B C 0.7645(5) 0.5601(5) 0.3316(4) 0.0378(12) Uani 1 1 d .
C16B C 0.8291(6) 0.6409(5) 0.5255(4) 0.0482(13) Uani 1 1 d .
H16B H 0.7431 0.6745 0.5075 0.058 Uiso 1 1 calc R
C17B C 0.9460(5) 0.7353(5) 0.5537(5) 0.0579(13) Uani 1 1 d .
H17D H 1.0261 0.6988 0.5576 0.087 Uiso 1 1 calc R
H17E H 0.9646 0.7916 0.6252 0.087 Uiso 1 1 calc R
H17F H 0.9228 0.7767 0.4967 0.087 Uiso 1 1 calc R
C18B C 0.8500(10) 0.5824(7) 0.6162(6) 0.091(3) Uani 1 1 d .
H18C H 0.7746 0.5175 0.592 0.109 Uiso 1 1 calc R
H18D H 0.935 0.5489 0.6335 0.109 Uiso 1 1 calc R
C19B C 0.9600(9) 0.6594(14) 0.8079(7) 0.167(6) Uani 1 1 d .
H19D H 0.9453 0.5809 0.817 0.25 Uiso 1 1 calc R
H19E H 0.9604 0.7195 0.8715 0.25 Uiso 1 1 calc R
H19F H 1.0469 0.6716 0.8028 0.25 Uiso 1 1 calc R
C20B C 0.5284(5) 0.9845(4) 0.0823(4) 0.0336(11) Uani 1 1 d .
C21B C 0.5429(5) 1.0980(4) 0.2653(4) 0.0300(11) Uani 1 1 d .
C22B C 0.4129(5) 1.1226(4) 0.2331(4) 0.0344(12) Uani 1 1 d .
H22B H 0.3471 1.0815 0.1617 0.041 Uiso 1 1 calc R
C23B C 0.3765(5) 1.2070(4) 0.3036(4) 0.0373(12) Uani 1 1 d .
H23B H 0.2874 1.2249 0.2794 0.045 Uiso 1 1 calc R
C24B C 0.4706(5) 1.2642(4) 0.4086(4) 0.0402(12) Uani 1 1 d .
H24B H 0.4469 1.3213 0.4576 0.048 Uiso 1 1 calc R
C25B C 0.6002(5) 1.2372(4) 0.4414(4) 0.0352(12) Uani 1 1 d .
H25B H 0.6653 1.2774 0.5133 0.042 Uiso 1 1 calc R
C26B C 0.6379(5) 1.1536(4) 0.3729(4) 0.0288(10) Uani 1 1 d .
C27B C 0.7769(5) 1.1243(5) 0.4134(4) 0.0379(12) Uani 1 1 d .
C28B C 0.9984(6) 1.1791(6) 0.5620(5) 0.069(2) Uani 1 1 d .
H28B H 1.0119 1.1051 0.5161 0.083 Uiso 1 1 calc R
C29B C 1.0270(9) 1.1673(12) 0.6787(6) 0.139(5) Uani 1 1 d .
H29D H 1.1242 1.1705 0.7192 0.208 Uiso 1 1 calc R
H29E H 0.979 1.0918 0.6723 0.208 Uiso 1 1 calc R
H29F H 0.9961 1.2321 0.7185 0.208 Uiso 1 1 calc R
C30B C 1.0756(7) 1.2812(9) 0.5569(7) 0.093(3) Uani 1 1 d .
H30C H 1.0538 1.3563 0.5922 0.112 Uiso 1 1 calc R
H30D H 1.1739 1.2812 0.5924 0.112 Uiso 1 1 calc R
C31B C 1.1104(10) 1.3472(10) 0.4260(12) 0.151(5) Uani 1 1 d .
H31D H 1.1138 1.4256 0.4726 0.226 Uiso 1 1 calc R
H31E H 1.0705 1.3465 0.3483 0.226 Uiso 1 1 calc R
H31F H 1.202 1.3283 0.445 0.226 Uiso 1 1 calc R
N1B N 0.7002(6) 0.8648(5) -0.2015(4) 0.0542(13) Uani 1 1 d .
H1NB H 0.726(5) 0.799(4) -0.249(4) 0.039(13) Uiso 1 1 d .
H2NB H 0.681(8) 0.931(7) -0.221(6) 0.08(2) Uiso 1 1 d .
N2B N 0.7132(4) 0.5699(3) 0.1110(3) 0.0357(10) Uani 1 1 d .
H2B1 H 0.6827 0.62 0.1517 0.043 Uiso 1 1 calc R
N3B N 0.5787(4) 1.0114(3) 0.1946(3) 0.0340(10) Uani 1 1 d .
H3B H 0.6398 0.9704 0.2261 0.041 Uiso 1 1 calc R
O1B O 0.6034(3) 0.7704(3) 0.1463(2) 0.0361(8) Uani 1 1 d .
O2B O 0.7845(4) 0.5421(3) -0.0287(3) 0.0463(9) Uani 1 1 d .
O3B O 0.7205(4) 0.6490(3) 0.3163(3) 0.0473(9) Uani 1 1 d .
O4B O 0.8203(4) 0.5456(3) 0.4322(3) 0.0487(9) Uani 1 1 d .
O5B O 0.8559(6) 0.6681(5) 0.7110(3) 0.0887(16) Uani 1 1 d .
O6B O 0.4408(4) 1.0318(3) 0.0276(3) 0.0438(9) Uani 1 1 d .
O7B O 0.8154(3) 1.0432(3) 0.3641(3) 0.0473(9) Uani 1 1 d .
O8B O 0.8546(3) 1.1941(4) 0.5144(3) 0.0532(10) Uani 1 1 d .
O9B O 1.0317(5) 1.2631(5) 0.4431(6) 0.1077(18) Uani 1 1 d .

loop_
_atom_site_aniso_label
_atom_site_aniso_U_11
_atom_site_aniso_U_22
_atom_site_aniso_U_33
_atom_site_aniso_U_23
_atom_site_aniso_U_13
_atom_site_aniso_U_12
C1A 0.037(3) 0.047(3) 0.029(3) 0.016(2) 0.012(2) 0.013(2)
C2A 0.032(3) 0.046(3) 0.031(2) 0.012(2) 0.015(2) 0.014(2)
C3A 0.031(3) 0.041(3) 0.022(2) 0.008(2) 0.005(2) 0.008(2)
C4A 0.028(2) 0.036(3) 0.024(2) 0.009(2) 0.0117(19) 0.007(2)
C5A 0.033(3) 0.038(3) 0.025(2) 0.009(2) 0.009(2) 0.008(2)
C6A 0.040(3) 0.037(3) 0.030(3) 0.014(2) 0.016(2) 0.013(2)
C7A 0.042(3) 0.047(3) 0.041(3) 0.015(2) 0.015(2) 0.003(2)
C8A 0.034(3) 0.037(3) 0.028(3) 0.010(2) 0.012(2) 0.012(2)
C9A 0.036(3) 0.034(3) 0.037(3) 0.010(2) 0.017(2) 0.008(2)
C10A 0.046(3) 0.035(3) 0.037(3) 0.013(2) 0.005(2) -0.001(2)
C11A 0.058(3) 0.030(3) 0.045(3) 0.003(2) 0.018(3) 0.003(2)
C12A 0.063(4) 0.028(3) 0.057(4) 0.018(3) 0.024(3) 0.005(2)
C13A 0.046(3) 0.045(3) 0.054(3) 0.025(3) 0.020(3) 0.009(2)
C14A 0.038(3) 0.035(3) 0.049(3) 0.012(2) 0.019(2) 0.008(2)
C15A 0.053(3) 0.048(3) 0.053(3) 0.025(3) 0.028(3) 0.011(3)
C16A 0.064(3) 0.050(3) 0.050(3) 0.026(2) 0.034(3) 0.023(3)
C17A 0.057(3) 0.063(3) 0.060(3) 0.021(3) 0.032(3) 0.006(3)
C18A 0.063(4) 0.088(4) 0.051(3) 0.027(3) 0.031(3) 0.033(3)
C19A 0.073(5) 0.171(8) 0.066(5) 0.039(5) 0.028(4) 0.062(5)
C20A 0.035(3) 0.037(3) 0.030(3) 0.013(2) 0.013(2) 0.013(2)
C21A 0.036(3) 0.031(3) 0.030(3) 0.013(2) 0.015(2) 0.006(2)
C22A 0.035(3) 0.038(3) 0.036(3) 0.013(2) 0.014(2) 0.013(2)
C23A 0.044(3) 0.042(3) 0.046(3) 0.018(3) 0.023(3) 0.018(2)
C24A 0.046(3) 0.042(3) 0.035(3) 0.010(2) 0.020(2) 0.013(2)
C25A 0.047(3) 0.039(3) 0.028(3) 0.008(2) 0.019(2) 0.003(2)
C26A 0.034(3) 0.032(3) 0.030(3) 0.011(2) 0.014(2) 0.004(2)
C27A 0.035(3) 0.033(3) 0.028(3) 0.008(2) 0.010(2) 0.004(2)
C28A 0.030(3) 0.076(4) 0.041(3) 0.007(3) 0.002(2) 0.009(3)
C29A 0.045(3) 0.093(4) 0.045(3) 0.014(3) 0.014(3) 0.007(3)
C30A 0.050(3) 0.086(4) 0.052(4) 0.009(3) 0.008(3) -0.003(3)
C31A 0.086(6) 0.175(9) 0.097(6) 0.075(6) 0.014(5) 0.004(6)
N1A 0.084(4) 0.062(3) 0.056(3) 0.036(3) 0.053(3) 0.045(3)
N2A 0.046(2) 0.035(2) 0.027(2) 0.0095(18) 0.0108(18) 0.0152(18)
N3A 0.030(2) 0.043(2) 0.024(2) 0.0129(18) 0.0123(17) 0.0158(17)
O1A 0.0361(18) 0.0384(18) 0.0251(17) 0.0089(14) 0.0123(14) 0.0152(14)
O2A 0.073(3) 0.042(2) 0.061(3) 0.0254(19) 0.043(2) 0.0313(19)
O3A 0.086(3) 0.059(2) 0.051(2) 0.0273(19) 0.035(2) 0.035(2)
O4A 0.068(2) 0.050(2) 0.044(2) 0.0257(17) 0.0313(18) 0.0217(18)
O5A 0.066(3) 0.111(3) 0.049(2) 0.021(2) 0.025(2) 0.040(3)
O6A 0.062(2) 0.063(2) 0.0287(19) 0.0215(18) 0.0218(17) 0.034(2)
O7A 0.039(2) 0.052(2) 0.037(2) 0.0049(17) 0.0095(16) 0.0138(17)
O8A 0.035(2) 0.073(3) 0.040(2) -0.003(2) 0.0055(17) 0.0081(18)
O9A 0.064(3) 0.121(4) 0.066(3) 0.042(3) 0.008(2) -0.008(3)
C1B 0.040(3) 0.042(3) 0.026(2) 0.012(2) 0.016(2) 0.014(2)
C2B 0.039(3) 0.037(3) 0.029(2) 0.006(2) 0.013(2) 0.010(2)
C3B 0.031(3) 0.033(3) 0.025(2) 0.008(2) 0.011(2) 0.007(2)
C4B 0.036(3) 0.044(3) 0.019(2) 0.008(2) 0.005(2) 0.008(2)
C5B 0.030(3) 0.039(3) 0.020(2) 0.006(2) 0.005(2) 0.011(2)
C6B 0.036(3) 0.045(3) 0.030(3) 0.017(2) 0.012(2) 0.016(2)
C7B 0.052(3) 0.054(3) 0.033(3) 0.010(2) 0.023(2) 0.007(3)
C8B 0.037(3) 0.037(3) 0.026(3) 0.007(2) 0.010(2) 0.007(2)
C9B 0.033(3) 0.039(3) 0.037(3) 0.014(2) 0.010(2) 0.002(2)
C10B 0.050(3) 0.041(3) 0.032(3) 0.005(2) 0.016(2) 0.004(2)
C11B 0.074(4) 0.035(3) 0.050(4) 0.008(3) 0.019(3) -0.001(3)
C12B 0.088(5) 0.043(3) 0.057(4) 0.021(3) 0.026(3) 0.009(3)
C13B 0.075(4) 0.046(3) 0.042(3) 0.020(3) 0.025(3) 0.006(3)
C14B 0.039(3) 0.042(3) 0.030(3) 0.017(2) 0.014(2) 0.006(2)
C15B 0.045(3) 0.046(3) 0.033(3) 0.018(2) 0.023(2) 0.010(2)
C16B 0.054(3) 0.065(3) 0.031(3) 0.016(2) 0.021(2) 0.018(3)
C17B 0.046(3) 0.068(3) 0.057(3) 0.012(3) 0.021(3) 0.010(3)
C18B 0.153(8) 0.090(5) 0.048(4) 0.026(4) 0.057(4) 0.026(5)
C19B 0.072(6) 0.37(2) 0.055(5) 0.034(7) 0.028(4) 0.084(9)
C20B 0.032(3) 0.043(3) 0.027(3) 0.014(2) 0.011(2) 0.008(2)
C21B 0.034(3) 0.032(3) 0.026(2) 0.011(2) 0.012(2) 0.010(2)
C22B 0.038(3) 0.044(3) 0.025(2) 0.015(2) 0.013(2) 0.011(2)
C23B 0.033(3) 0.049(3) 0.037(3) 0.021(3) 0.015(2) 0.018(2)
C24B 0.049(3) 0.037(3) 0.042(3) 0.011(2) 0.026(3) 0.015(2)
C25B 0.037(3) 0.032(3) 0.032(3) 0.010(2) 0.009(2) 0.006(2)
C26B 0.033(2) 0.030(2) 0.027(2) 0.008(2) 0.016(2) 0.006(2)
C27B 0.033(3) 0.052(3) 0.028(3) 0.012(3) 0.011(2) 0.008(2)
C28B 0.036(3) 0.074(4) 0.056(4) -0.017(3) -0.004(3) 0.007(3)
C29B 0.070(6) 0.239(13) 0.057(5) 0.021(6) -0.019(4) 0.070(7)
C30B 0.042(4) 0.135(7) 0.080(5) 0.022(5) 0.005(4) 0.019(4)
C31B 0.076(6) 0.152(9) 0.256(14) 0.120(9) 0.064(8) 0.007(6)
N1B 0.084(4) 0.062(3) 0.046(3) 0.032(3) 0.044(3) 0.042(3)
N2B 0.043(2) 0.040(2) 0.032(2) 0.0161(19) 0.0193(19) 0.0144(19)
N3B 0.037(2) 0.035(2) 0.027(2) 0.0106(17) 0.0080(18) 0.0141(18)
O1B 0.043(2) 0.044(2) 0.0253(17) 0.0154(15) 0.0145(15) 0.0080(15)
O2B 0.067(2) 0.047(2) 0.040(2) 0.0174(17) 0.0333(19) 0.0228(18)
O3B 0.065(2) 0.054(2) 0.0347(18) 0.0201(15) 0.0257(17) 0.0330(18)
O4B 0.072(3) 0.048(2) 0.0345(19) 0.0181(16) 0.0257(18) 0.0197(18)
O5B 0.108(4) 0.126(4) 0.042(2) 0.032(3) 0.033(3) 0.039(3)
O6B 0.048(2) 0.053(2) 0.033(2) 0.0164(17) 0.0144(17) 0.0290(18)
O7B 0.036(2) 0.056(2) 0.039(2) 0.0054(17) 0.0075(16) 0.0185(17)
O8B 0.033(2) 0.071(3) 0.036(2) -0.0064(18) 0.0055(16) 0.0071(18)
O9B 0.065(3) 0.126(4) 0.136(5) 0.060(4) 0.033(3) 0.004(3)

loop_
_atom_type_symbol
_atom_type_description
_atom_type_scat_dispersion_real
_atom_type_scat_dispersion_imag
_atom_type_scat_source
C C 0.0033 0.0016 'International Tables Vol C Tables 4.2.6.8 and 6.1.1.4'
H H 0 0 'International Tables Vol C Tables 4.2.6.8 and 6.1.1.4'
N N 0.0061 0.0033 'International Tables Vol C Tables 4.2.6.8 and 6.1.1.4'
O O 0.0106 0.006 'International Tables Vol C Tables 4.2.6.8 and 6.1.1.4'

loop_
_geom_angle_atom_site_label_1
_geom_angle_atom_site_label_2
_geom_angle_atom_site_label_3
_geom_angle
N1A C1A C6A 119.7(5)
N1A C1A C2A 121.9(5)
C6A C1A C2A 118.3(5)
C1A C2A C3A 122.1(5)
C1A C2A H2A 118.9
C3A C2A H2A 118.9
C2A C3A C4A 118.7(4)
C2A C3A C8A 114.9(4)
C4A C3A C8A 126.4(4)
O1A C4A C5A 121.4(4)
O1A C4A C3A 119.8(4)
C5A C4A C3A 118.9(4)
C6A C5A C4A 121.1(4)
C6A C5A C20A 115.4(4)
C4A C5A C20A 123.5(4)
C1A C6A C5A 120.8(4)
C1A C6A H6A 119.6
C5A C6A H6A 119.6
O1A C7A H7A1 109.5
O1A C7A H7A2 109.5
H7A1 C7A H7A2 109.5
O1A C7A H7A3 109.5
H7A1 C7A H7A3 109.5
H7A2 C7A H7A3 109.5
O2A C8A N2A 123.1(4)
O2A C8A C3A 118.2(4)
N2A C8A C3A 118.8(4)
C10A C9A C14A 118.3(5)
C10A C9A N2A 121.2(4)
C14A C9A N2A 120.3(4)
C11A C10A C9A 121.7(5)
C11A C10A H10A 119.2
C9A C10A H10A 119.2
C10A C11A C12A 119.2(5)
C10A C11A H11A 120.4
C12A C11A H11A 120.4
C13A C12A C11A 120.5(5)
C13A C12A H12A 119.8
C11A C12A H12A 119.8
C12A C13A C14A 120.0(5)
C12A C13A H13A 120
C14A C13A H13A 120
C13A C14A C9A 120.3(5)
C13A C14A C15A 117.2(5)
C9A C14A C15A 122.5(5)
O3A C15A O4A 123.3(5)
O3A C15A C14A 123.8(5)
O4A C15A C14A 112.9(5)
O4A C16A C17A 110.7(4)
O4A C16A C18A 102.8(4)
C17A C16A C18A 113.6(5)
O4A C16A H16A 109.8
C17A C16A H16A 109.8
C18A C16A H16A 109.8
C16A C17A H17A 109.5
C16A C17A H17B 109.5
H17A C17A H17B 109.5
C16A C17A H17C 109.5
H17A C17A H17C 109.5
H17B C17A H17C 109.5
O5A C18A C16A 107.6(5)
O5A C18A H18A 110.2
C16A C18A H18A 110.2
O5A C18A H18B 110.2
C16A C18A H18B 110.2
H18A C18A H18B 108.5
O5A C19A H19A 109.5
O5A C19A H19B 109.5
H19A C19A H19B 109.5
O5A C19A H19C 109.5
H19A C19A H19C 109.5
H19B C19A H19C 109.5
O6A C20A N3A 124.0(4)
O6A C20A C5A 120.7(4)
N3A C20A C5A 115.3(4)
C22A C21A N3A 121.0(4)
C22A C21A C26A 119.6(4)
N3A C21A C26A 119.4(4)
C23A C22A C21A 120.1(4)
C23A C22A H22A 119.9
C21A C22A H22A 120
C22A C23A C24A 121.6(5)
C22A C23A H23A 119.2
C24A C23A H23A 119.2
C25A C24A C23A 119.3(5)
C25A C24A H24A 120.4
C23A C24A H24A 120.4
C24A C25A C26A 120.9(4)
C24A C25A H25A 119.5
C26A C25A H25A 119.5
C25A C26A C21A 118.4(4)
C25A C26A C27A 120.1(4)
C21A C26A C27A 121.5(4)
O7A C27A O8A 122.2(5)
O7A C27A C26A 125.0(4)
O8A C27A C26A 112.7(4)
O8A C28A C30A 107.0(5)
O8A C28A C29A 106.9(5)
C30A C28A C29A 114.5(5)
O8A C28A H28A 109.4
C30A C28A H28A 109.4
C29A C28A H28A 109.4
C28A C29A H29A 109.5
C28A C29A H29B 109.5
H29A C29A H29B 109.5
C28A C29A H29C 109.5
H29A C29A H29C 109.5
H29B C29A H29C 109.5
O9A C30A C28A 108.6(5)
O9A C30A H30A 110
C28A C30A H30A 110
O9A C30A H30B 110
C28A C30A H30B 110
H30A C30A H30B 108.3
O9A C31A H31A 109.5
O9A C31A H31B 109.5
H31A C31A H31B 109.5
O9A C31A H31C 109.5
H31A C31A H31C 109.5
H31B C31A H31C 109.5
C1A N1A H1NA 117(3)
C1A N1A H2NA 122(3)
H1NA N1A H2NA 117(4)
C8A N2A C9A 126.1(4)
C8A N2A H2A1 117
C9A N2A H2A1 117
C20A N3A C21A 126.9(4)
C20A N3A H3A 116.6
C21A N3A H3A 116.6
C4A O1A C7A 114.3(3)
C15A O4A C16A 116.6(4)
C19A O5A C18A 111.3(5)
C27A O8A C28A 118.3(4)
C31A O9A C30A 113.9(6)
N1B C1B C2B 121.1(5)
N1B C1B C6B 121.4(4)
C2B C1B C6B 117.4(4)
C1B C2B C3B 122.7(5)
C1B C2B H2B 118.7
C3B C2B H2B 118.7
C4B C3B C2B 118.5(4)
C4B C3B C8B 127.4(4)
C2B C3B C8B 114.1(4)
C3B C4B O1B 120.6(4)
C3B C4B C5B 120.8(4)
O1B C4B C5B 118.6(4)
C6B C5B C4B 118.8(4)
C6B C5B C20B 116.5(4)
C4B C5B C20B 124.7(4)
C5B C6B C1B 121.8(4)
C5B C6B H6B 119.1
C1B C6B H6B 119.1
O1B C7B H7B1 109.5
O1B C7B H7B2 109.5
H7B1 C7B H7B2 109.5
O1B C7B H7B3 109.5
H7B1 C7B H7B3 109.5
H7B2 C7B H7B3 109.5
O2B C8B N2B 122.1(5)
O2B C8B C3B 120.1(4)
N2B C8B C3B 117.8(4)
C10B C9B N2B 122.3(4)
C10B C9B C14B 118.1(4)
N2B C9B C14B 119.6(5)
C11B C10B C9B 120.4(5)
C11B C10B H10B 119.8
C9B C10B H10B 119.8
C12B C11B C10B 122.4(6)
C12B C11B H11B 118.8
C10B C11B H11B 118.8
C11B C12B C13B 118.3(6)
C11B C12B H12B 120.9
C13B C12B H12B 120.9
C12B C13B C14B 122.5(5)
C12B C13B H13B 118.7
C14B C13B H13B 118.7
C13B C14B C9B 118.3(5)
C13B C14B C15B 120.4(4)
C9B C14B C15B 121.3(4)
O3B C15B O4B 122.0(5)
O3B C15B C14B 125.7(4)
O4B C15B C14B 112.3(4)
O4B C16B C17B 108.9(4)
O4B C16B C18B 104.1(5)
C17B C16B C18B 112.8(5)
O4B C16B H16B 110.3
C17B C16B H16B 110.3
C18B C16B H16B 110.3
C16B C17B H17D 109.5
C16B C17B H17E 109.5
H17D C17B H17E 109.5
C16B C17B H17F 109.5
H17D C17B H17F 109.5
H17E C17B H17F 109.5
O5B C18B C16B 108.6(6)
O5B C18B H18C 110
C16B C18B H18C 110
O5B C18B H18D 110
C16B C18B H18D 110
H18C C18B H18D 108.3
O5B C19B H19D 109.5
O5B C19B H19E 109.5
H19D C19B H19E 109.5
O5B C19B H19F 109.5
H19D C19B H19F 109.5
H19E C19B H19F 109.5
O6B C20B N3B 123.8(5)
O6B C20B C5B 120.9(4)
N3B C20B C5B 115.2(4)
C22B C21B C26B 119.4(4)
C22B C21B N3B 120.9(4)
C26B C21B N3B 119.6(4)
C21B C22B C23B 121.1(4)
C21B C22B H22B 119.5
C23B C22B H22B 119.5
C24B C23B C22B 119.7(5)
C24B C23B H23B 120.1
C22B C23B H23B 120.1
C23B C24B C25B 119.0(5)
C23B C24B H24B 120.5
C25B C24B H24B 120.5
C26B C25B C24B 122.2(4)
C26B C25B H25B 118.9
C24B C25B H25B 118.9
C25B C26B C21B 118.6(4)
C25B C26B C27B 120.2(4)
C21B C26B C27B 121.2(4)
O7B C27B O8B 123.2(5)
O7B C27B C26B 125.0(4)
O8B C27B C26B 111.7(4)
C30B C28B O8B 106.2(6)
C30B C28B C29B 116.3(7)
O8B C28B C29B 105.7(6)
C30B C28B H28B 109.5
O8B C28B H28B 109.5
C29B C28B H28B 109.5
C28B C29B H29D 109.5
C28B C29B H29E 109.5
H29D C29B H29E 109.5
C28B C29B H29F 109.5
H29D C29B H29F 109.5
H29E C29B H29F 109.5
O9B C30B C28B 102.0(6)
O9B C30B H30C 111.4
C28B C30B H30C 111.4
O9B C30B H30D 111.4
C28B C30B H30D 111.4
H30C C30B H30D 109.2
O9B C31B H31D 109.5
O9B C31B H31E 109.5
H31D C31B H31E 109.5
O9B C31B H31F 109.5
H31D C31B H31F 109.5
H31E C31B H31F 109.5
C1B N1B H1NB 117(3)
C1B N1B H2NB 121(5)
H1NB N1B H2NB 121(6)
C8B N2B C9B 124.9(4)
C8B N2B H2B1 117.6
C9B N2B H2B1 117.6
C20B N3B C21B 126.7(4)
C20B N3B H3B 116.7
C21B N3B H3B 116.7
C4B O1B C7B 113.3(3)
C15B O4B C16B 118.3(4)
C19B O5B C18B 111.9(7)
C27B O8B C28B 117.3(4)
C30B O9B C31B 108.1(8)

loop_
_geom_bond_atom_site_label_1
_geom_bond_atom_site_label_2
_geom_bond_distance
C1A N1A 1.377(7)
C1A C6A 1.389(7)
C1A C2A 1.391(7)
C2A C3A 1.397(7)
C2A H2A 0.95
C3A C4A 1.418(7)
C3A C8A 1.516(7)
C4A O1A 1.377(5)
C4A C5A 1.391(6)
C5A C6A 1.389(7)
C5A C20A 1.517(7)
C6A H6A 0.95
C7A O1A 1.436(6)
C7A H7A1 0.98
C7A H7A2 0.98
C7A H7A3 0.98
C8A O2A 1.220(6)
C8A N2A 1.347(6)
C9A C10A 1.384(8)
C9A C14A 1.407(7)
C9A N2A 1.417(6)
C10A C11A 1.381(8)
C10A H10A 0.95
C11A C12A 1.403(8)
C11A H11A 0.95
C12A C13A 1.369(8)
C12A H12A 0.95
C13A C14A 1.397(7)
C13A H13A 0.95
C14A C15A 1.485(8)
C15A O3A 1.207(7)
C15A O4A 1.345(7)
C16A O4A 1.468(6)
C16A C17A 1.505(8)
C16A C18A 1.518(8)
C16A H16A 1
C17A H17A 0.98
C17A H17B 0.98
C17A H17C 0.98
C18A O5A 1.428(8)
C18A H18A 0.99
C18A H18B 0.99
C19A O5A 1.424(9)
C19A H19A 0.98
C19A H19B 0.98
C19A H19C 0.98
C20A O6A 1.224(6)
C20A N3A 1.353(6)
C21A C22A 1.393(7)
C21A N3A 1.408(6)
C21A C26A 1.418(7)
C22A C23A 1.359(7)
C22A H22A 0.95
C23A C24A 1.397(7)
C23A H23A 0.95
C24A C25A 1.367(7)
C24A H24A 0.95
C25A C26A 1.411(7)
C25A H25A 0.95
C26A C27A 1.483(7)
C27A O7A 1.205(6)
C27A O8A 1.326(6)
C28A O8A 1.466(7)
C28A C30A 1.506(9)
C28A C29A 1.518(9)
C28A H28A 1
C29A H29A 0.98
C29A H29B 0.98
C29A H29C 0.98
C30A O9A 1.405(8)
C30A H30A 0.99
C30A H30B 0.99
C31A O9A 1.391(9)
C31A H31A 0.98
C31A H31B 0.98
C31A H31C 0.98
N1A H1NA 0.96(5)
N1A H2NA 0.75(5)
N2A H2A1 0.88
N3A H3A 0.88
C1B N1B 1.384(7)
C1B C2B 1.389(7)
C1B C6B 1.395(7)
C2B C3B 1.403(7)
C2B H2B 0.95
C3B C4B 1.378(7)
C3B C8B 1.508(7)
C4B O1B 1.402(6)
C4B C5B 1.412(7)
C5B C6B 1.394(7)
C5B C20B 1.485(7)
C6B H6B 0.95
C7B O1B 1.417(6)
C7B H7B1 0.98
C7B H7B2 0.98
C7B H7B3 0.98
C8B O2B 1.229(6)
C8B N2B 1.380(6)
C9B C10B 1.397(7)
C9B N2B 1.399(6)
C9B C14B 1.421(7)
C10B C11B 1.385(8)
C10B H10B 0.95
C11B C12B 1.353(8)
C11B H11B 0.95
C12B C13B 1.371(9)
C12B H12B 0.95
C13B C14B 1.404(7)
C13B H13B 0.95
C14B C15B 1.485(7)
C15B O3B 1.207(6)
C15B O4B 1.333(6)
C16B O4B 1.452(6)
C16B C17B 1.513(7)
C16B C18B 1.512(8)
C16B H16B 1
C17B H17D 0.98
C17B H17E 0.98
C17B H17F 0.98
C18B O5B 1.417(9)
C18B H18C 0.99
C18B H18D 0.99
C19B O5B 1.406(10)
C19B H19D 0.98
C19B H19E 0.98
C19B H19F 0.98
C20B O6B 1.220(6)
C20B N3B 1.365(6)
C21B C22B 1.378(7)
C21B C26B 1.402(6)
C21B N3B 1.408(6)
C22B C23B 1.395(7)
C22B H22B 0.95
C23B C24B 1.380(7)
C23B H23B 0.95
C24B C25B 1.384(7)
C24B H24B 0.95
C25B C26B 1.381(7)
C25B H25B 0.95
C26B C27B 1.487(7)
C27B O7B 1.223(6)
C27B O8B 1.337(6)
C28B C30B 1.469(12)
C28B O8B 1.483(7)
C28B C29B 1.550(12)
C28B H28B 1
C29B H29D 0.98
C29B H29E 0.98
C29B H29F 0.98
C30B O9B 1.398(9)
C30B H30C 0.99
C30B H30D 0.99
C31B O9B 1.402(10)
C31B H31D 0.98
C31B H31E 0.98
C31B H31F 0.98
N1B H1NB 1.01(5)
N1B H2NB 0.90(8)
N2B H2B1 0.88
N3B H3B 0.88

loop_
_geom_torsion_atom_site_label_1
_geom_torsion_atom_site_label_2
_geom_torsion_atom_site_label_3
_geom_torsion_atom_site_label_4
_geom_torsion
N1A C1A C2A C3A -179.3(5)
C6A C1A C2A C3A -0.8(7)
C1A C2A C3A C4A 0.6(7)
C1A C2A C3A C8A -179.8(4)
C2A C3A C4A O1A 178.6(4)
C8A C3A C4A O1A -1.0(7)
C2A C3A C4A C5A 0.5(6)
C8A C3A C4A C5A -179.1(4)
O1A C4A C5A C6A -179.5(4)
C3A C4A C5A C6A -1.4(6)
O1A C4A C5A C20A 1.6(7)
C3A C4A C5A C20A 179.7(4)
N1A C1A C6A C5A 178.4(5)
C2A C1A C6A C5A -0.1(7)
C4A C5A C6A C1A 1.2(7)
C20A C5A C6A C1A -179.8(4)
C2A C3A C8A O2A -2.3(6)
C4A C3A C8A O2A 177.2(5)
C2A C3A C8A N2A 177.9(4)
C4A C3A C8A N2A -2.5(7)
C14A C9A C10A C11A 3.2(8)
N2A C9A C10A C11A 179.5(5)
C9A C10A C11A C12A -1.2(8)
C10A C11A C12A C13A -0.4(8)
C11A C12A C13A C14A -0.1(8)
C12A C13A C14A C9A 2.2(8)
C12A C13A C14A C15A -176.8(5)
C10A C9A C14A C13A -3.7(8)
N2A C9A C14A C13A 180.0(4)
C10A C9A C14A C15A 175.2(5)
N2A C9A C14A C15A -1.1(7)
C13A C14A C15A O3A 158.5(5)
C9A C14A C15A O3A -20.5(8)
C13A C14A C15A O4A -22.8(7)
C9A C14A C15A O4A 158.2(5)
O4A C16A C18A O5A -176.7(5)
C17A C16A C18A O5A 63.6(6)
C6A C5A C20A O6A -39.7(6)
C4A C5A C20A O6A 139.3(5)
C6A C5A C20A N3A 137.7(4)
C4A C5A C20A N3A -43.4(6)
N3A C21A C22A C23A -178.6(4)
C26A C21A C22A C23A 0.8(7)
C21A C22A C23A C24A -1.5(7)
C22A C23A C24A C25A 2.1(8)
C23A C24A C25A C26A -2.0(7)
C24A C25A C26A C21A 1.3(7)
C24A C25A C26A C27A -178.6(4)
C22A C21A C26A C25A -0.7(7)
N3A C21A C26A C25A 178.7(4)
C22A C21A C26A C27A 179.2(4)
N3A C21A C26A C27A -1.4(7)
C25A C26A C27A O7A -175.7(5)
C21A C26A C27A O7A 4.4(7)
C25A C26A C27A O8A 6.8(6)
C21A C26A C27A O8A -173.1(4)
O8A C28A C30A O9A -71.8(7)
C29A C28A C30A O9A 170.0(6)
O2A C8A N2A C9A 2.5(7)
C3A C8A N2A C9A -177.7(4)
C10A C9A N2A C8A 24.8(7)
C14A C9A N2A C8A -159.0(5)
O6A C20A N3A C21A 1.6(8)
C5A C20A N3A C21A -175.7(4)
C22A C21A N3A C20A -31.8(7)
C26A C21A N3A C20A 148.7(5)
C5A C4A O1A C7A -73.8(5)
C3A C4A O1A C7A 108.2(5)
O3A C15A O4A C16A -1.8(8)
C14A C15A O4A C16A 179.6(4)
C17A C16A O4A C15A -77.3(5)
C18A C16A O4A C15A 161.1(5)
C16A C18A O5A C19A 175.3(6)
O7A C27A O8A C28A -3.0(7)
C26A C27A O8A C28A 174.5(4)
C30A C28A O8A C27A 135.4(5)
C29A C28A O8A C27A -101.5(6)
C28A C30A O9A C31A 177.9(7)
N1B C1B C2B C3B 177.9(5)
C6B C1B C2B C3B 0.9(7)
C1B C2B C3B C4B 0.5(7)
C1B C2B C3B C8B -179.9(4)
C2B C3B C4B O1B 179.6(4)
C8B C3B C4B O1B 0.2(7)
C2B C3B C4B C5B -1.9(6)
C8B C3B C4B C5B 178.6(4)
C3B C4B C5B C6B 1.7(6)
O1B C4B C5B C6B -179.8(4)
C3B C4B C5B C20B 179.3(4)
O1B C4B C5B C20B -2.2(6)
C4B C5B C6B C1B -0.2(7)
C20B C5B C6B C1B -177.9(4)
N1B C1B C6B C5B -178.0(5)
C2B C1B C6B C5B -1.1(7)
C4B C3B C8B O2B -179.1(4)
C2B C3B C8B O2B 1.4(6)
C4B C3B C8B N2B -0.1(7)
C2B C3B C8B N2B -179.6(4)
N2B C9B C10B C11B -179.1(5)
C14B C9B C10B C11B 0.8(8)
C9B C10B C11B C12B -0.6(9)
C10B C11B C12B C13B -0.9(10)
C11B C12B C13B C14B 2.1(10)
C12B C13B C14B C9B -1.8(9)
C12B C13B C14B C15B 178.5(6)
C10B C9B C14B C13B 0.3(7)
N2B C9B C14B C13B -179.8(5)
C10B C9B C14B C15B -180.0(5)
N2B C9B C14B C15B -0.1(7)
C13B C14B C15B O3B -166.1(5)
C9B C14B C15B O3B 14.1(8)
C13B C14B C15B O4B 14.3(7)
C9B C14B C15B O4B -165.4(4)
O4B C16B C18B O5B -178.2(6)
C17B C16B C18B O5B 63.8(8)
C6B C5B C20B O6B 37.3(6)
C4B C5B C20B O6B -140.3(5)
C6B C5B C20B N3B -139.4(4)
C4B C5B C20B N3B 43.0(6)
C26B C21B C22B C23B 3.8(7)
N3B C21B C22B C23B 178.9(4)
C21B C22B C23B C24B -2.1(7)
C22B C23B C24B C25B 0.6(7)
C23B C24B C25B C26B -0.9(8)
C24B C25B C26B C21B 2.6(7)
C24B C25B C26B C27B -177.7(5)
C22B C21B C26B C25B -4.0(7)
N3B C21B C26B C25B -179.2(4)
C22B C21B C26B C27B 176.3(4)
N3B C21B C26B C27B 1.1(7)
C25B C26B C27B O7B 171.5(5)
C21B C26B C27B O7B -8.8(8)
C25B C26B C27B O8B -5.2(7)
C21B C26B C27B O8B 174.5(4)
O8B C28B C30B O9B -65.4(7)
C29B C28B C30B O9B 177.4(6)
O2B C8B N2B C9B -6.3(7)
C3B C8B N2B C9B 174.7(4)
C10B C9B N2B C8B -23.1(7)
C14B C9B N2B C8B 157.0(4)
O6B C20B N3B C21B -2.0(7)
C5B C20B N3B C21B 174.6(4)
C22B C21B N3B C20B 34.2(7)
C26B C21B N3B C20B -150.7(5)
C3B C4B O1B C7B -103.0(5)
C5B C4B O1B C7B 78.5(5)
O3B C15B O4B C16B -0.8(7)
C14B C15B O4B C16B 178.8(4)
C17B C16B O4B C15B -78.3(6)
C18B C16B O4B C15B 161.2(5)
C16B C18B O5B C19B -136.7(9)
O7B C27B O8B C28B 6.8(8)
C26B C27B O8B C28B -176.4(5)
C30B C28B O8B C27B 106.1(6)
C29B C28B O8B C27B -129.8(7)
C28B C30B O9B C31B -172.7(7)

loop_
_cod_related_entry_id
_cod_related_entry_database
_cod_related_entry_code
1 ChemSpider 10166273
